data_4314060
loop_
_publ_author_name
'Kalle I. N\"attinen'
'Kari Rissanen'

_publ_section_title
;
 Ligand Entrapment in Twofold Interpenetrating PtS Matrixes by
 Metallo-Organic Frameworks
;
_journal_name_full 'Inorganic Chemistry'
_journal_page_first 5126
_journal_page_last 5134
_journal_paper_doi 10.1021/ic034246r
_journal_volume 42
_journal_year 2003
_chemical_formula_sum 'C14.5 H12 Cu0.5 N3 O13'
_chemical_formula_weight 468.04
_chemical_name_systematic
;
 [Cu(TINM)(H2O)2](NO3)2(H2O)10
;
_space_group_IT_number 54
_symmetry_cell_setting orthorhombic
_symmetry_space_group_name_Hall '-P 2bc 2b'
_symmetry_space_group_name_H-M 'P b c b'
_atom_sites_solution_hydrogens geom
_atom_sites_solution_primary direct
_atom_sites_solution_secondary difmap
_audit_creation_method SHELXL-97
_cell_angle_alpha 90.00
_cell_angle_beta 90.00
_cell_angle_gamma 90.00
_cell_formula_units_Z 8
_cell_length_a 10.8150(2)
_cell_length_b 16.4130(3)
_cell_length_c 22.7861(5)
_cell_measurement_reflns_used 13751
_cell_measurement_temperature 173(2)
_cell_measurement_theta_max 25.682
_cell_measurement_theta_min 2.91
_cell_volume 4044.68(14)
_computing_cell_refinement 'HKL Scalepack (Otwinowski & Minor 1997)'
_computing_data_collection 'Collect (Nonius BV, 1997-2000)'
_computing_data_reduction 'HKL Denzo and Scalepack (Otwinowski & Minor 1997)'
_computing_molecular_graphics 'Ortep-3 for Windows (Farrugia, 1997)'
_computing_publication_material 'WinGX publication routines (Farrugia, 1999)'
_computing_structure_refinement 'SHELXL-97 (Sheldrick, 1997)'
_computing_structure_solution 'SHELXS-97 (Sheldrick, 1997)'
_diffrn_ambient_temperature 173(2)
_diffrn_measured_fraction_theta_full 0.993
_diffrn_measured_fraction_theta_max 0.993
_diffrn_measurement_device_type 'Nonius KappaCCD'
_diffrn_measurement_method 'Rotations in Phi and Omega, 1 deg.'
_diffrn_radiation_monochromator graphite
_diffrn_radiation_source 'fine-focus sealed tube'
_diffrn_radiation_type MoK\a
_diffrn_radiation_wavelength 0.71069
_diffrn_reflns_av_R_equivalents 0.0644
_diffrn_reflns_av_sigmaI/netI 0.0304
_diffrn_reflns_limit_h_max 12
_diffrn_reflns_limit_h_min -13
_diffrn_reflns_limit_k_max 19
_diffrn_reflns_limit_k_min -19
_diffrn_reflns_limit_l_max 27
_diffrn_reflns_limit_l_min -27
_diffrn_reflns_number 40163
_diffrn_reflns_theta_full 25.67
_diffrn_reflns_theta_max 25.67
_diffrn_reflns_theta_min 3.24
_exptl_absorpt_coefficient_mu 0.642
_exptl_absorpt_correction_T_max 0.7329
_exptl_absorpt_correction_T_min 0.6935
_exptl_absorpt_correction_type 'Empirical from multiple refl.'
_exptl_absorpt_process_details Mulabs
_exptl_crystal_colour Blue
_exptl_crystal_density_diffrn 1.537
_exptl_crystal_density_meas ?
_exptl_crystal_density_method 'not measured'
_exptl_crystal_description Prisms
_exptl_crystal_F_000 1908
_exptl_crystal_size_max 0.50
_exptl_crystal_size_mid 0.30
_exptl_crystal_size_min 0.30
_refine_diff_density_max 0.847
_refine_diff_density_min -0.929
_refine_diff_density_rms 0.123
_refine_ls_extinction_method none
_refine_ls_goodness_of_fit_ref 1.061
_refine_ls_hydrogen_treatment riding
_refine_ls_matrix_type full
_refine_ls_number_parameters 292
_refine_ls_number_reflns 3817
_refine_ls_number_restraints 3
_refine_ls_restrained_S_all 1.060
_refine_ls_R_factor_all 0.1282
_refine_ls_R_factor_gt 0.1029
_refine_ls_shift/su_max 0.000
_refine_ls_shift/su_mean 0.000
_refine_ls_structure_factor_coef Fsqd
_refine_ls_weighting_details 'calc w=1/[\s^2^(Fo^2^)+(0.1918P)^2^+7.4473P] where P=(Fo^2^+2Fc^2^)/3'
_refine_ls_weighting_scheme calc
_refine_ls_wR_factor_gt 0.2800
_refine_ls_wR_factor_ref 0.3104
_reflns_number_gt 2835
_reflns_number_total 3817
_reflns_threshold_expression >2sigma(I)
_cod_data_source_file ic034246rsi20030701_032539_2.cif
_cod_data_source_block 2
_cod_depositor_comments
;
The following automatic conversions were performed:

'_symmetry_cell_setting' value 'Orthorhombic' changed to
'orthorhombic' according to the built-in table from CIF Core
dictionary named 'cif_core.dic' version 2.4.1 from 2010-06-29.

Automatic conversion script
Id: cif_fix_values 1646 2011-03-28 12:23:43Z adriana 

The following automatic conversions were performed:

'_exptl_crystal_density_meas' value 'none' was changed to '?' - the
value is perceived as not measured.

Automatic conversion script
Id: cif_fix_values 3008 2015-01-20 13:52:24Z robertas 
;
_cod_original_formula_sum 'C14.50 H12 Cu0.50 N3 O13'
_cod_database_code 4314060

loop_
_symmetry_equiv_pos_as_xyz
'x, y, z'
'-x, -y+1/2, z+1/2'
'x, -y+1/2, -z'
'-x, y, -z+1/2'
'-x, -y, -z'
'x, y-1/2, -z-1/2'
'-x, y-1/2, z'
'x, -y, z-1/2'

loop_
_atom_site_label
_atom_site_type_symbol
_atom_site_fract_x
_atom_site_fract_y
_atom_site_fract_z
_atom_site_U_iso_or_equiv
_atom_site_adp_type
_atom_site_occupancy
_atom_site_symmetry_multiplicity
_atom_site_calc_flag
_atom_site_refinement_flags
_atom_site_disorder_assembly
_atom_site_disorder_group
C1 C 0.0240(6) -0.2500 1.0000 0.0388(14) Uani 1 2 d S . .
C2 C 0.1048(5) -0.3016(3) 0.9587(2) 0.0452(11) Uani 1 1 d . A .
H2A H 0.1641 -0.3418 0.9835 0.054 Uiso 1 1 calc R . .
H2B H 0.0479 -0.3377 0.9297 0.054 Uiso 1 1 calc R . .
C4 C 0.195(4) -0.2530(17) 0.8767(19) 0.107(14) Uani 0.50 1 d P A 1
O5 O 0.1093(13) -0.2956(8) 0.8389(4) 0.084(3) Uani 0.50 1 d P A 1
C4 C 0.193(2) -0.2539(14) 0.8692(6) 0.048(6) Uani 0.50 1 d P A 2
O5 O 0.2016(13) -0.3223(6) 0.8508(5) 0.082(3) Uani 0.50 1 d P A 2
C6 C 0.2667(6) -0.1867(3) 0.8437(2) 0.0570(14) Uani 1 1 d . . .
C7 C 0.2757(8) -0.1822(4) 0.7836(3) 0.077(2) Uani 1 1 d . A .
H7 H 0.2322 -0.2279 0.7565 0.093 Uiso 1 1 calc R . .
C8 C 0.3401(8) -0.1194(5) 0.7580(3) 0.076(2) Uani 1 1 d . . .
H8 H 0.3418 -0.1141 0.7108 0.091 Uiso 1 1 calc R A .
C10 C 0.3915(6) -0.0681(4) 0.8491(2) 0.0595(14) Uani 1 1 d . . .
H10 H 0.4367 -0.0220 0.8752 0.071 Uiso 1 1 calc R A .
C11 C 0.3261(5) -0.1284(3) 0.8773(2) 0.0557(13) Uani 1 1 d . A .
H11 H 0.3212 -0.1301 0.9246 0.067 Uiso 1 1 calc R . .
C12 C -0.0562(5) -0.3092(3) 1.0350(2) 0.0450(11) Uani 1 1 d . . .
H12A H -0.1184 -0.3417 1.0062 0.054 Uiso 1 1 calc R . .
H12B H 0.0005 -0.3527 1.0581 0.054 Uiso 1 1 calc R . .
C14 C -0.2243(6) -0.2871(3) 1.0990(3) 0.0606(15) Uani 1 1 d . . .
C16 C -0.2873(5) -0.2247(3) 1.1362(2) 0.0512(13) Uani 1 1 d . . .
C17 C -0.4138(5) -0.2292(4) 1.1453(3) 0.0583(14) Uani 1 1 d . . .
H17 H -0.4667 -0.2784 1.1263 0.070 Uiso 1 1 calc R . .
C18 C -0.4707(5) -0.1716(4) 1.1783(3) 0.0570(14) Uani 1 1 d . . .
H18 H -0.5698 -0.1744 1.1839 0.068 Uiso 1 1 calc R . .
C20 C -0.2850(5) -0.1081(4) 1.1971(2) 0.0568(14) Uani 1 1 d . . .
H20 H -0.2342 -0.0602 1.2189 0.068 Uiso 1 1 calc R . .
C21 C -0.2212(5) -0.1631(3) 1.1633(2) 0.0509(12) Uani 1 1 d . . .
H21 H -0.1222 -0.1585 1.1581 0.061 Uiso 1 1 calc R . .
N9 N 0.4013(5) -0.0642(3) 0.7910(2) 0.0645(14) Uani 1 1 d . A .
N19 N -0.4080(4) -0.1115(3) 1.2040(2) 0.0556(12) Uani 1 1 d . . .
O3 O 0.1767(4) -0.2438(3) 0.92596(19) 0.0601(12) Uani 1 1 d . . .
O13 O -0.1249(4) -0.2591(2) 1.07592(15) 0.0513(9) Uani 1 1 d . . .
O15 O -0.2606(6) -0.3567(3) 1.0948(3) 0.105(2) Uani 1 1 d . . .
O22 O 0.6568(5) 0.0270(3) 0.8272(2) 0.0821(14) Uani 1 1 d . . .
Cu1 Cu 0.5000 0.02424(6) 0.7500 0.0647(5) Uani 1 2 d S . .
N51 N 0.0000 -0.188(4) 0.7500 0.33(2) Uiso 1 2 d S . .
O52 O 0.0000 -0.094(3) 0.7500 0.306(15) Uiso 1 2 d S . .
O53 O -0.0202(18) -0.1944(17) 0.8082(10) 0.289(9) Uiso 1 1 d . . .
N54 N 0.4844(19) 0.2247(8) 1.0087(18) 0.192(13) Uiso 0.50 1 d PD . .
O55 O 0.3781(15) 0.2500 1.0000 0.236(8) Uiso 1 2 d SD . .
O56 O 0.5678(14) 0.2726(12) 1.0227(8) 0.266(8) Uiso 1 1 d D . .
O57 O 0.9247(13) 0.0008(9) 0.8402(7) 0.215(5) Uani 1 1 d . . .
O58 O 0.3203(9) 0.0414(6) 0.9822(4) 0.156(3) Uani 1 1 d . . .
O59A O -0.039(3) -0.4863(17) 0.9370(13) 0.106(11) Uiso 0.33 1 d P . 3
O59B O 0.106(2) -0.0034(14) 0.9624(10) 0.100(8) Uiso 0.33 1 d P . 3
O59C O 0.070(3) 0.0102(15) 0.9495(12) 0.073(6) Uiso 0.33 1 d P B 5
O60A O 0.0000 -0.1128(15) 1.2500 0.210(8) Uani 1 2 d S C 6
O60B O 0.5819(15) 0.0711(8) 0.9384(4) 0.116(5) Uani 0.50 1 d P D 7
O59A O 0.461(3) 0.3461(16) 1.0042(12) 0.137(8) Uiso 0.33 1 d P . 8
O59B O 0.894(4) -0.015(3) 0.776(2) 0.210(15) Uiso 0.33 1 d P . 9
O59C O 1.086(7) -0.034(4) 0.826(3) 0.29(3) Uiso 0.33 1 d P E 10

loop_
_atom_site_aniso_label
_atom_site_aniso_U_11
_atom_site_aniso_U_22
_atom_site_aniso_U_33
_atom_site_aniso_U_23
_atom_site_aniso_U_13
_atom_site_aniso_U_12
C1 0.044(4) 0.035(3) 0.037(3) 0.001(3) 0.000 0.000
C2 0.052(3) 0.044(2) 0.040(3) 0.000(2) 0.011(2) -0.005(2)
C4 0.10(2) 0.038(14) 0.18(3) -0.011(17) 0.01(2) -0.004(13)
O5 0.103(8) 0.099(8) 0.051(5) -0.010(5) 0.017(6) -0.035(7)
C4 0.077(14) 0.055(14) 0.010(5) -0.007(5) 0.026(6) -0.008(9)
O5 0.114(9) 0.053(5) 0.077(7) -0.025(5) 0.046(7) -0.016(5)
C6 0.067(3) 0.056(3) 0.047(3) -0.006(2) 0.022(3) 0.004(3)
C7 0.114(6) 0.068(4) 0.050(3) -0.018(3) 0.031(4) -0.020(4)
C8 0.097(5) 0.073(4) 0.058(4) -0.009(3) 0.039(3) -0.012(4)
C10 0.069(4) 0.059(3) 0.050(3) -0.001(2) 0.022(3) -0.001(3)
C11 0.051(3) 0.060(3) 0.056(3) -0.004(3) 0.015(2) 0.003(2)
C12 0.061(3) 0.036(2) 0.039(2) 0.0018(19) 0.011(2) 0.004(2)
C14 0.069(4) 0.046(3) 0.067(4) -0.010(3) 0.019(3) -0.010(3)
C16 0.059(3) 0.052(3) 0.043(3) 0.000(2) 0.013(2) -0.004(2)
C17 0.056(3) 0.064(3) 0.055(3) -0.006(3) 0.015(3) -0.014(3)
C18 0.049(3) 0.067(4) 0.054(3) 0.004(3) 0.014(2) -0.008(3)
C20 0.053(3) 0.065(3) 0.053(3) -0.009(2) 0.016(2) -0.005(3)
C21 0.049(3) 0.052(3) 0.052(3) -0.006(2) 0.014(2) -0.005(2)
N9 0.078(3) 0.058(3) 0.057(3) -0.006(2) 0.035(3) -0.004(2)
N19 0.056(3) 0.058(3) 0.053(3) -0.003(2) 0.023(2) -0.004(2)
O3 0.067(3) 0.075(3) 0.038(2) -0.005(2) 0.015(2) -0.022(2)
O13 0.059(2) 0.0499(19) 0.0454(19) -0.0094(15) 0.0164(17) -0.0027(17)
O15 0.128(5) 0.062(3) 0.123(4) -0.025(3) 0.063(4) -0.031(3)
O22 0.071(3) 0.101(4) 0.074(3) 0.006(2) 0.008(2) 0.009(2)
Cu1 0.0696(8) 0.0580(7) 0.0664(8) 0.000 0.0421(5) 0.000
O57 0.185(11) 0.206(11) 0.253(16) -0.002(11) -0.006(11) 0.027(10)
O58 0.146(7) 0.175(7) 0.145(7) -0.034(6) 0.004(6) 0.060(6)
O60A 0.172(13) 0.23(2) 0.229(17) 0.000 -0.077(12) 0.000
O60B 0.213(15) 0.109(8) 0.028(4) 0.009(5) 0.012(6) 0.003(9)

loop_
_atom_type_symbol
_atom_type_description
_atom_type_scat_dispersion_real
_atom_type_scat_dispersion_imag
_atom_type_scat_source
C C 0.0033 0.0016 'International Tables Vol C Tables 4.2.6.8 and 6.1.1.4'
H H 0.0000 0.0000 'International Tables Vol C Tables 4.2.6.8 and 6.1.1.4'
N N 0.0061 0.0033 'International Tables Vol C Tables 4.2.6.8 and 6.1.1.4'
O O 0.0106 0.0060 'International Tables Vol C Tables 4.2.6.8 and 6.1.1.4'
Cu Cu 0.3201 1.2651 'International Tables Vol C Tables 4.2.6.8 and 6.1.1.4'

loop_
_geom_angle_atom_site_label_1
_geom_angle_atom_site_label_2
_geom_angle_atom_site_label_3
_geom_angle
_geom_angle_site_symmetry_1
_geom_angle_site_symmetry_3
_geom_angle_publ_flag
C12 C1 C12 110.7(6) . 3_547 ?
C12 C1 C2 110.7(3) . 3_547 ?
C12 C1 C2 107.0(2) 3_547 3_547 ?
C12 C1 C2 107.0(2) . . ?
C12 C1 C2 110.7(3) 3_547 . ?
C2 C1 C2 110.8(6) 3_547 . ?
O3 C2 C1 105.2(4) . . ?
O3 C2 H2A 110.7 . . ?
C1 C2 H2A 110.7 . . ?
O3 C2 H2B 110.7 . . ?
C1 C2 H2B 110.7 . . ?
H2A C2 H2B 108.8 . . ?
O3 C4 O5 122(3) . . ?
O3 C4 C6 118(2) . . ?
O5 C4 C6 112(3) . . ?
O5 C4 O3 118.1(17) . . ?
O5 C4 C6 121.4(13) . . ?
O3 C4 C6 111.3(16) . . ?
C7 C6 C11 118.7(6) . . ?
C7 C6 C4 118.0(9) . . ?
C11 C6 C4 123.3(8) . . ?
C7 C6 C4 124.3(16) . . ?
C11 C6 C4 117.0(16) . . ?
C4 C6 C4 6(2) . . ?
C8 C7 C6 119.9(6) . . ?
C8 C7 H7 120.0 . . ?
C6 C7 H7 120.0 . . ?
N9 C8 C7 121.0(6) . . ?
N9 C8 H8 119.5 . . ?
C7 C8 H8 119.5 . . ?
N9 C10 C11 122.8(6) . . ?
N9 C10 H10 118.6 . . ?
C11 C10 H10 118.6 . . ?
C10 C11 C6 118.5(5) . . ?
C10 C11 H11 120.8 . . ?
C6 C11 H11 120.8 . . ?
O13 C12 C1 105.5(3) . . ?
O13 C12 H12A 110.6 . . ?
C1 C12 H12A 110.6 . . ?
O13 C12 H12B 110.6 . . ?
C1 C12 H12B 110.6 . . ?
H12A C12 H12B 108.8 . . ?
O15 C14 O13 125.2(6) . . ?
O15 C14 C16 123.0(5) . . ?
O13 C14 C16 111.7(5) . . ?
C21 C16 C17 118.9(5) . . ?
C21 C16 C14 121.2(5) . . ?
C17 C16 C14 119.9(5) . . ?
C18 C17 C16 119.5(5) . . ?
C18 C17 H17 120.2 . . ?
C16 C17 H17 120.2 . . ?
N19 C18 C17 121.9(5) . . ?
N19 C18 H18 119.0 . . ?
C17 C18 H18 119.0 . . ?
N19 C20 C21 122.5(5) . . ?
N19 C20 H20 118.8 . . ?
C21 C20 H20 118.8 . . ?
C20 C21 C16 118.1(5) . . ?
C20 C21 H21 121.0 . . ?
C16 C21 H21 121.0 . . ?
C10 N9 C8 118.8(5) . . ?
C10 N9 Cu1 122.4(4) . . ?
C8 N9 Cu1 118.7(4) . . ?
C18 N19 C20 119.0(5) . . ?
C18 N19 Cu1 119.9(4) . 5_557 ?
C20 N19 Cu1 121.1(4) . 5_557 ?
C4 O3 C4 2(3) . . ?
C4 O3 C2 121.0(16) . . ?
C4 O3 C2 120.0(11) . . ?
C14 O13 C12 119.4(4) . . ?
N9 Cu1 N9 88.7(3) . 4_656 ?
N9 Cu1 N19 90.51(19) . 5_557 ?
N9 Cu1 N19 176.2(2) 4_656 5_557 ?
N9 Cu1 N19 176.2(2) . 8_655 ?
N9 Cu1 N19 90.51(19) 4_656 8_655 ?
N19 Cu1 N19 90.5(3) 5_557 8_655 ?
O53 N51 O53 171(6) 4_556 . ?
O53 N51 O52 95(3) 4_556 . ?
O53 N51 O52 95(3) . . ?
N51 O52 O59B 134.9(17) . 1_455 ?
N51 O52 O59B 134.9(17) . 4_656 ?
O59B O52 O59B 90(3) 1_455 4_656 ?
N54 N54 O56 72(3) 3_557 3_557 ?
N54 N54 O59A 139(6) 3_557 3_557 ?
O56 N54 O59A 93(3) 3_557 3_557 ?
N54 N54 O55 68.2(12) 3_557 . ?
O56 N54 O55 128(3) 3_557 . ?
O59A N54 O55 95.0(18) 3_557 . ?
N54 N54 O56 62.4(13) 3_557 . ?
O56 N54 O56 64(2) 3_557 . ?
O59A N54 O56 144.6(18) 3_557 . ?
O55 N54 O56 120.2(5) . . ?
N54 O55 N54 44(2) . 3_557 ?
N54 O55 O59A 80.0(10) . . ?
N54 O55 O59A 42.2(12) 3_557 . ?
N54 O55 O59A 42.2(12) . 3_557 ?
N54 O55 O59A 80.0(10) 3_557 3_557 ?
O59A O55 O59A 120.9(19) . 3_557 ?
N54 O56 N54 45(2) 3_557 . ?
N54 O56 O56 61.3(13) 3_557 3_557 ?
N54 O56 O56 54.6(19) . 3_557 ?
N54 O56 O59A 45.2(14) 3_557 . ?
N54 O56 O59A 83.9(11) . . ?
O56 O56 O59A 102.1(18) 3_557 . ?
N54 O59A O56 41.8(19) 3_557 . ?
N54 O59A O55 42.8(10) 3_557 . ?
O56 O59A O55 74.7(12) . . ?
O57 O59B O52 107(3) . 1_655 ?

loop_
_geom_bond_atom_site_label_1
_geom_bond_atom_site_label_2
_geom_bond_distance
_geom_bond_site_symmetry_2
_geom_bond_publ_flag
C1 C12 1.527(6) . ?
C1 C12 1.527(6) 3_547 ?
C1 C2 1.537(6) 3_547 ?
C1 C2 1.537(6) . ?
C2 O3 1.437(6) . ?
C2 H2A 1.0800 . ?
C2 H2B 1.0800 . ?
C4 O3 1.15(4) . ?
C4 O5 1.45(4) . ?
C4 C6 1.53(3) . ?
C4 O5 1.20(2) . ?
C4 O3 1.316(15) . ?
C4 C6 1.48(2) . ?
C6 C7 1.376(8) . ?
C6 C11 1.384(8) . ?
C7 C8 1.373(10) . ?
C7 H7 1.0800 . ?
C8 N9 1.351(9) . ?
C8 H8 1.0800 . ?
C10 N9 1.328(8) . ?
C10 C11 1.376(8) . ?
C10 H10 1.0800 . ?
C11 H11 1.0800 . ?
C12 O13 1.448(6) . ?
C12 H12A 1.0800 . ?
C12 H12B 1.0800 . ?
C14 O15 1.212(7) . ?
C14 O13 1.283(7) . ?
C14 C16 1.494(8) . ?
C16 C21 1.383(8) . ?
C16 C17 1.385(8) . ?
C17 C18 1.357(8) . ?
C17 H17 1.0800 . ?
C18 N19 1.332(8) . ?
C18 H18 1.0800 . ?
C20 N19 1.341(7) . ?
C20 C21 1.373(7) . ?
C20 H20 1.0800 . ?
C21 H21 1.0800 . ?
N9 Cu1 2.030(5) . ?
N19 Cu1 2.035(5) 5_557 ?
Cu1 N9 2.030(5) 4_656 ?
Cu1 N19 2.035(5) 5_557 ?
Cu1 N19 2.035(5) 8_655 ?
N51 O53 1.35(2) 4_556 ?
N51 O53 1.35(2) . ?
N51 O52 1.55(6) . ?
O52 O59B 1.82(5) 1_455 ?
O52 O59B 1.82(5) 4_656 ?
N54 N54 0.92(5) 3_557 ?
N54 O56 1.15(3) 3_557 ?
N54 O59A 1.22(3) 3_557 ?
N54 O55 1.238(3) . ?
N54 O56 1.239(3) . ?
O55 N54 1.238(3) 3_557 ?
O55 O59A 1.82(3) . ?
O55 O59A 1.82(3) 3_557 ?
O56 N54 1.15(3) 3_557 ?
O56 O56 1.27(3) 3_557 ?
O56 O59A 1.72(3) . ?
O57 O59B 1.52(5) . ?
O59A O59B 0.97(4) 7 ?
O59B O59A 0.97(4) 7_565 ?
O59A N54 1.22(3) 3_557 ?
O59B O52 1.82(5) 1_655 ?

loop_
_geom_hbond_atom_site_label_D
_geom_hbond_atom_site_label_H
_geom_hbond_atom_site_label_A
_geom_hbond_distance_DH
_geom_hbond_distance_HA
_geom_hbond_distance_DA
_geom_hbond_angle_DHA
_geom_hbond_site_symmetry_A
C2 H2A O3 1.08 2.50 2.840(7) 97.0 3_547
C2 H2B O13 1.08 2.46 2.790(6) 96.3 3_547
C12 H12A O13 1.08 2.50 2.862(6) 98.3 3_547

loop_
_geom_torsion_atom_site_label_1
_geom_torsion_atom_site_label_2
_geom_torsion_atom_site_label_3
_geom_torsion_atom_site_label_4
_geom_torsion
_geom_torsion_site_symmetry_1
_geom_torsion_site_symmetry_2
_geom_torsion_site_symmetry_3
_geom_torsion_site_symmetry_4
_geom_torsion_publ_flag
C12 C1 C2 O3 178.9(4) . . . . ?
C12 C1 C2 O3 58.2(5) 3_547 . . . ?
C2 C1 C2 O3 -60.3(3) 3_547 . . . ?
O5 C4 C6 C7 44(3) . . . . ?
O3 C4 C6 C7 -170.3(13) . . . . ?
O5 C4 C6 C11 -136.6(17) . . . . ?
O3 C4 C6 C11 9(2) . . . . ?
O5 C4 C6 C4 -131(21) . . . . ?
O3 C4 C6 C4 15(18) . . . . ?
O3 C4 C6 C7 -167(2) . . . . ?
O5 C4 C6 C7 -17(3) . . . . ?
O3 C4 C6 C11 13(4) . . . . ?
O5 C4 C6 C11 163.3(16) . . . . ?
O3 C4 C6 C4 -162(22) . . . . ?
O5 C4 C6 C4 -12(18) . . . . ?
C11 C6 C7 C8 -1.6(11) . . . . ?
C4 C6 C7 C8 178.1(13) . . . . ?
C4 C6 C7 C8 178.8(17) . . . . ?
C6 C7 C8 N9 3.9(12) . . . . ?
N9 C10 C11 C6 -0.9(9) . . . . ?
C7 C6 C11 C10 0.1(9) . . . . ?
C4 C6 C11 C10 -179.6(13) . . . . ?
C4 C6 C11 C10 179.7(16) . . . . ?
C12 C1 C12 O13 -62.9(3) 3_547 . . . ?
C2 C1 C12 O13 55.5(5) 3_547 . . . ?
C2 C1 C12 O13 176.4(4) . . . . ?
O15 C14 C16 C21 148.1(7) . . . . ?
O13 C14 C16 C21 -27.7(8) . . . . ?
O15 C14 C16 C17 -30.0(10) . . . . ?
O13 C14 C16 C17 154.1(6) . . . . ?
C21 C16 C17 C18 2.9(9) . . . . ?
C14 C16 C17 C18 -178.9(6) . . . . ?
C16 C17 C18 N19 -2.1(9) . . . . ?
N19 C20 C21 C16 -0.7(9) . . . . ?
C17 C16 C21 C20 -1.5(8) . . . . ?
C14 C16 C21 C20 -179.7(5) . . . . ?
C11 C10 N9 C8 3.1(10) . . . . ?
C11 C10 N9 Cu1 -179.2(4) . . . . ?
C7 C8 N9 C10 -4.6(11) . . . . ?
C7 C8 N9 Cu1 177.6(6) . . . . ?
C17 C18 N19 C20 -0.1(9) . . . . ?
C17 C18 N19 Cu1 177.4(5) . . . 5_557 ?
C21 C20 N19 C18 1.6(9) . . . . ?
C21 C20 N19 Cu1 -175.9(4) . . . 5_557 ?
O5 C4 O3 C4 -36(55) . . . . ?
C6 C4 O3 C4 111(57) . . . . ?
O5 C4 O3 C2 30(4) . . . . ?
C6 C4 O3 C2 176.7(16) . . . . ?
O5 C4 O3 C4 81(56) . . . . ?
C6 C4 O3 C4 -66(56) . . . . ?
O5 C4 O3 C2 -34(3) . . . . ?
C6 C4 O3 C2 178.4(10) . . . . ?
C1 C2 O3 C4 -140(2) . . . . ?
C1 C2 O3 C4 -137.6(14) . . . . ?
O15 C14 O13 C12 8.7(11) . . . . ?
C16 C14 O13 C12 -175.5(5) . . . . ?
C1 C12 O13 C14 159.8(5) . . . . ?
C10 N9 Cu1 N9 124.5(6) . . . 4_656 ?
C8 N9 Cu1 N9 -57.8(5) . . . 4_656 ?
C10 N9 Cu1 N19 -51.8(5) . . . 5_557 ?
C8 N9 Cu1 N19 126.0(5) . . . 5_557 ?
C10 N9 Cu1 N19 -157(3) . . . 8_655 ?
C8 N9 Cu1 N19 20(3) . . . 8_655 ?
O53 N51 O52 O59B 127(2) 4_556 . . 1_455 ?
O53 N51 O52 O59B -53(2) . . . 1_455 ?
O53 N51 O52 O59B -53(2) 4_556 . . 4_656 ?
O53 N51 O52 O59B 127(2) . . . 4_656 ?
O56 N54 O55 N54 -44(3) 3_557 . . 3_557 ?
O59A N54 O55 N54 -141(7) 3_557 . . 3_557 ?
O56 N54 O55 N54 35.8(13) . . . 3_557 ?
N54 N54 O55 O59A -25(4) 3_557 . . . ?
O56 N54 O55 O59A -69(3) 3_557 . . . ?
O59A N54 O55 O59A -167(3) 3_557 . . . ?
O56 N54 O55 O59A 11(4) . . . . ?
N54 N54 O55 O59A 141(7) 3_557 . . 3_557 ?
O56 N54 O55 O59A 98(4) 3_557 . . 3_557 ?
O56 N54 O55 O59A 177(6) . . . 3_557 ?
O56 N54 O56 N54 83(4) 3_557 . . 3_557 ?
O59A N54 O56 N54 137(11) 3_557 . . 3_557 ?
O55 N54 O56 N54 -37.8(12) . . . 3_557 ?
N54 N54 O56 O56 -83(4) 3_557 . . 3_557 ?
O59A N54 O56 O56 54(7) 3_557 . . 3_557 ?
O55 N54 O56 O56 -121(4) . . . 3_557 ?
N54 N54 O56 O59A 27(4) 3_557 . . . ?
O56 N54 O56 O59A 110(2) 3_557 . . . ?
O59A N54 O56 O59A 164(7) 3_557 . . . ?
O55 N54 O56 O59A -11(4) . . . . ?
N54 O56 O59A N54 -27(4) . . . 3_557 ?
O56 O56 O59A N54 25(3) 3_557 . . 3_557 ?
N54 O56 O59A O55 33.4(19) 3_557 . . . ?
N54 O56 O59A O55 7(2) . . . . ?
O56 O56 O59A O55 58.4(16) 3_557 . . . ?
N54 O55 O59A N54 26(5) . . . 3_557 ?
O59A O55 O59A N54 15(3) 3_557 . . 3_557 ?
N54 O55 O59A O56 -7(2) . . . . ?
N54 O55 O59A O56 -33(3) 3_557 . . . ?
O59A O55 O59A O56 -17.3(7) 3_557 . . . ?
